data_7218184
loop_
_publ_author_name
'de Campos, Elvio Antonio'
'Silva, Nuno J. O.'
'Shi, Fa-Nian'
'Rocha, Jo\~ao'

_publ_section_title
;
 Cobalt(ii)--pyrazine--chloride coordination polymers: synthesis,
 reactivity and magnetic properties
;
_journal_issue 45
_journal_name_full CrystEngComm
_journal_page_first 10439
_journal_paper_doi 10.1039/C4CE01413H
_journal_volume 16
_journal_year 2014
_chemical_formula_sum 'C8 H8 Cl2 Co N4'
_chemical_formula_weight 290.01
_chemical_name_systematic
; 
 ? 
;
_space_group_IT_number 82
_symmetry_cell_setting tetragonal
_symmetry_space_group_name_Hall 'I -4'
_symmetry_space_group_name_H-M 'I -4'
_atom_sites_solution_hydrogens geom
_atom_sites_solution_primary direct
_atom_sites_solution_secondary difmap
_audit_creation_method SHELXL-97
_cell_angle_alpha 90.00
_cell_angle_beta 90.00
_cell_angle_gamma 90.00
_cell_formula_units_Z 2
_cell_length_a 7.1489(6)
_cell_length_b 7.1489(6)
_cell_length_c 10.6653(17)
_cell_measurement_reflns_used 1919
_cell_measurement_temperature 296(2)
_cell_measurement_theta_max 33.46
_cell_measurement_theta_min 3.43
_cell_volume 545.07(11)
_computing_cell_refinement 'Bruker SMART'
_computing_data_collection 'Bruker SMART'
_computing_data_reduction 'Bruker SAINT'
_computing_molecular_graphics 'Bruker SHELXTL'
_computing_publication_material 'Bruker SHELXTL'
_computing_structure_refinement 'SHELXL-97 (Sheldrick, 1997)'
_computing_structure_solution 'SHELXS-97 (Sheldrick, 1990)'
_diffrn_ambient_temperature 296(2)
_diffrn_measured_fraction_theta_full 0.990
_diffrn_measured_fraction_theta_max 0.990
_diffrn_measurement_device_type 'CCD area detector'
_diffrn_measurement_method 'phi and omega scans'
_diffrn_radiation_monochromator graphite
_diffrn_radiation_source 'fine-focus sealed tube'
_diffrn_radiation_type MoK\a
_diffrn_radiation_wavelength 0.71073
_diffrn_reflns_av_R_equivalents 0.0747
_diffrn_reflns_av_sigmaI/netI 0.0546
_diffrn_reflns_limit_h_max 11
_diffrn_reflns_limit_h_min -11
_diffrn_reflns_limit_k_max 11
_diffrn_reflns_limit_k_min -10
_diffrn_reflns_limit_l_max 16
_diffrn_reflns_limit_l_min -17
_diffrn_reflns_number 5529
_diffrn_reflns_theta_full 35.83
_diffrn_reflns_theta_max 35.83
_diffrn_reflns_theta_min 3.43
_exptl_absorpt_coefficient_mu 2.033
_exptl_absorpt_correction_T_max 0.9605
_exptl_absorpt_correction_T_min 0.5998
_exptl_absorpt_correction_type multi-scan
_exptl_absorpt_process_details Sadabs
_exptl_crystal_colour orange
_exptl_crystal_density_diffrn 1.767
_exptl_crystal_density_method 'not measured'
_exptl_crystal_description plate
_exptl_crystal_F_000 290
_exptl_crystal_size_max 0.28
_exptl_crystal_size_mid 0.08
_exptl_crystal_size_min 0.02
_refine_diff_density_max 1.120
_refine_diff_density_min -0.570
_refine_diff_density_rms 0.117
_refine_ls_abs_structure_details 'Flack H D (1983), Acta Cryst. A39, 876-881'
_refine_ls_abs_structure_Flack 0.47(5)
_refine_ls_extinction_method none
_refine_ls_goodness_of_fit_ref 1.068
_refine_ls_hydrogen_treatment constr
_refine_ls_matrix_type full
_refine_ls_number_parameters 54
_refine_ls_number_reflns 1266
_refine_ls_number_restraints 0
_refine_ls_restrained_S_all 1.068
_refine_ls_R_factor_all 0.0509
_refine_ls_R_factor_gt 0.0358
_refine_ls_shift/su_max 0.002
_refine_ls_shift/su_mean 0.001
_refine_ls_structure_factor_coef Fsqd
_refine_ls_weighting_details 'calc w=1/[\s^2^(Fo^2^)+(0.0341P)^2^+0.0000P] where P=(Fo^2^+2Fc^2^)/3'
_refine_ls_weighting_scheme calc
_refine_ls_wR_factor_gt 0.0763
_refine_ls_wR_factor_ref 0.0832
_reflns_number_gt 1016
_reflns_number_total 1266
_reflns_threshold_expression >2sigma(I)
_cod_data_source_file c4ce01413h2.cif
_cod_data_source_block i-4
_cod_depositor_comments
;
The following automatic conversions were performed:

'_symmetry_cell_setting' value 'Tetragonal' changed to 'tetragonal'
according to
/usr/data/users/saulius/crontab/automatic-downloads/rss-feeds/RSC/lib/dictionaries/cif_core.dic
dictionary named 'cif_core.dic' version 2.4.2 from
2011-04-26.

'_exptl_absorpt_correction_type' value 'Multi-scan'
changed to 'multi-scan' according to
/usr/data/users/saulius/crontab/automatic-downloads/rss-feeds/RSC/lib/dictionaries/cif_core.dic
dictionary named 'cif_core.dic' version 2.4.2 from 2011-04-26.

Automatic conversion script
Id: cif_fix_values 2827 2014-09-09 07:05:25Z andrius 

 Adding full bibliography for 7218183--7218185.cif.
;
_cod_original_sg_symbol_H-M I-4
_cod_database_code 7218184

loop_
_symmetry_equiv_pos_as_xyz
'x, y, z'
'-x, -y, z'
'y, -x, -z'
'-y, x, -z'
'x+1/2, y+1/2, z+1/2'
'-x+1/2, -y+1/2, z+1/2'
'y+1/2, -x+1/2, -z+1/2'
'-y+1/2, x+1/2, -z+1/2'

loop_
_atom_site_label
_atom_site_type_symbol
_atom_site_fract_x
_atom_site_fract_y
_atom_site_fract_z
_atom_site_U_iso_or_equiv
_atom_site_adp_type
_atom_site_occupancy
_atom_site_symmetry_multiplicity
_atom_site_calc_flag
_atom_site_refinement_flags
Co1 Co 0.0000 0.0000 0.0000 0.01621(11) Uani 1 4 d S
Cl1 Cl 0.0000 0.0000 0.22550(4) 0.02640(14) Uani 1 2 d S
C1 C -0.1124(15) 0.4048(14) 0.0743(7) 0.027(2) Uani 0.50 1 d P
H1 H -0.1991 0.3405 0.1230 0.033 Uiso 0.50 1 calc PR
C2 C 0.1119(14) 0.4024(16) -0.0698(7) 0.029(2) Uani 0.50 1 d P
H2 H 0.2023 0.3385 -0.1156 0.034 Uiso 0.50 1 calc PR
C3 C 0.1063(12) 0.4041(11) 0.0839(6) 0.0170(14) Uani 0.50 1 d P
H3 H 0.1723 0.3423 0.1466 0.020 Uiso 0.50 1 calc PR
C4 C -0.1074(13) 0.4024(13) -0.0801(6) 0.0207(19) Uani 0.50 1 d P
H4 H -0.1782 0.3416 -0.1408 0.025 Uiso 0.50 1 calc PR
N1 N -0.00009(18) 0.30523(18) -0.0016(6) 0.0213(3) Uani 1 1 d .

loop_
_atom_site_aniso_label
_atom_site_aniso_U_11
_atom_site_aniso_U_22
_atom_site_aniso_U_33
_atom_site_aniso_U_23
_atom_site_aniso_U_13
_atom_site_aniso_U_12
Co1 0.01287(13) 0.01287(13) 0.02288(19) 0.000 0.000 0.000
Cl1 0.0302(12) 0.0253(12) 0.0237(2) 0.000 0.000 -0.0064(11)
C1 0.032(5) 0.018(4) 0.032(5) 0.000(3) 0.010(3) -0.014(3)
C2 0.026(4) 0.029(4) 0.032(4) 0.000(3) 0.004(3) 0.015(3)
C3 0.026(3) 0.008(2) 0.016(2) 0.0000(16) -0.0126(19) -0.005(2)
C4 0.021(4) 0.017(4) 0.024(4) -0.002(3) -0.012(3) 0.008(3)
N1 0.0218(6) 0.0143(5) 0.0276(6) -0.006(2) 0.002(2) -0.0001(4)

loop_
_atom_type_symbol
_atom_type_description
_atom_type_scat_dispersion_real
_atom_type_scat_dispersion_imag
_atom_type_scat_source
C C 0.0033 0.0016 'International Tables Vol C Tables 4.2.6.8 and 6.1.1.4'
H H 0.0000 0.0000 'International Tables Vol C Tables 4.2.6.8 and 6.1.1.4'
N N 0.0061 0.0033 'International Tables Vol C Tables 4.2.6.8 and 6.1.1.4'
Co Co 0.3494 0.9721 'International Tables Vol C Tables 4.2.6.8 and 6.1.1.4'
Cl Cl 0.1484 0.1585 'International Tables Vol C Tables 4.2.6.8 and 6.1.1.4'

loop_
_geom_angle_atom_site_label_1
_geom_angle_atom_site_label_2
_geom_angle_atom_site_label_3
_geom_angle
_geom_angle_site_symmetry_1
_geom_angle_site_symmetry_3
N1 Co1 N1 90.004(3) 3 2
N1 Co1 N1 90.003(3) 3 .
N1 Co1 N1 179.1(3) 2 .
N1 Co1 N1 179.1(3) 3 4
N1 Co1 N1 90.003(3) 2 4
N1 Co1 N1 90.004(3) . 4
N1 Co1 Cl1 90.45(16) 3 3
N1 Co1 Cl1 89.55(16) 2 3
N1 Co1 Cl1 89.55(16) . 3
N1 Co1 Cl1 90.45(16) 4 3
N1 Co1 Cl1 89.55(16) 3 .
N1 Co1 Cl1 90.45(16) 2 .
N1 Co1 Cl1 90.45(16) . .
N1 Co1 Cl1 89.55(16) 4 .
Cl1 Co1 Cl1 180.0 3 .
N1 C1 C3 123.6(7) . 2_565
N1 C1 H1 118.2 . .
C3 C1 H1 118.2 2_565 .
N1 C2 C4 124.6(7) . 2_565
N1 C2 H2 117.7 . .
C4 C2 H2 117.7 2_565 .
C1 C3 N1 118.6(6) 2_565 .
C1 C3 H3 120.7 2_565 .
N1 C3 H3 120.7 . .
N1 C4 C2 119.0(7) . 2_565
N1 C4 H4 120.5 . .
C2 C4 H4 120.5 2_565 .
C2 N1 C4 73.8(6) . .
C2 N1 C1 115.3(6) . .
C4 N1 C1 76.0(3) . .
C2 N1 C3 75.8(3) . .
C4 N1 C3 117.7(5) . .
C1 N1 C3 70.2(6) . .
C2 N1 Co1 123.0(5) . .
C4 N1 Co1 121.8(5) . .
C1 N1 Co1 121.7(4) . .
C3 N1 Co1 120.4(4) . .

loop_
_geom_bond_atom_site_label_1
_geom_bond_atom_site_label_2
_geom_bond_distance
_geom_bond_site_symmetry_2
Co1 N1 2.1821(13) 3
Co1 N1 2.1821(13) 2
Co1 N1 2.1821(13) .
Co1 N1 2.1821(13) 4
Co1 Cl1 2.4050(6) 3
Co1 Cl1 2.4050(6) .
C1 N1 1.344(10) .
C1 C3 1.371(12) 2_565
C1 H1 0.9300 .
C2 N1 1.286(11) .
C2 C4 1.400(14) 2_565
C2 H2 0.9300 .
C3 C1 1.371(12) 2_565
C3 N1 1.382(8) .
C3 H3 0.9300 .
C4 N1 1.331(8) .
C4 C2 1.400(14) 2_565
C4 H4 0.9300 .

loop_
_geom_torsion_atom_site_label_1
_geom_torsion_atom_site_label_2
_geom_torsion_atom_site_label_3
_geom_torsion_atom_site_label_4
_geom_torsion
_geom_torsion_site_symmetry_1
C4 C2 N1 C4 57.5(8) 2_565
C4 C2 N1 C1 -7.9(10) 2_565
C4 C2 N1 C3 -67.4(8) 2_565
C4 C2 N1 Co1 175.3(6) 2_565
C2 C4 N1 C2 -65.8(8) 2_565
C2 C4 N1 C1 56.3(7) 2_565
C2 C4 N1 C3 -2.0(9) 2_565
C2 C4 N1 Co1 175.1(6) 2_565
C3 C1 N1 C2 -2.4(11) 2_565
C3 C1 N1 C4 -66.6(8) 2_565
C3 C1 N1 C3 60.2(8) 2_565
C3 C1 N1 Co1 174.4(6) 2_565
C1 C3 N1 C2 55.4(7) 2_565
C1 C3 N1 C4 -7.3(8) 2_565
C1 C3 N1 C1 -68.6(8) 2_565
C1 C3 N1 Co1 175.6(6) 2_565
N1 Co1 N1 C2 42.5(5) 3
N1 Co1 N1 C2 -47.9(6) 2
N1 Co1 N1 C2 -138.4(6) 4
Cl1 Co1 N1 C2 -48.0(6) 3
Cl1 Co1 N1 C2 132.0(6) .
N1 Co1 N1 C4 133.1(6) 3
N1 Co1 N1 C4 42.7(5) 2
N1 Co1 N1 C4 -47.8(5) 4
Cl1 Co1 N1 C4 42.7(5) 3
Cl1 Co1 N1 C4 -137.3(5) .
N1 Co1 N1 C1 -134.1(6) 3
N1 Co1 N1 C1 135.4(6) 2
N1 Co1 N1 C1 45.0(5) 4
Cl1 Co1 N1 C1 135.4(6) 3
Cl1 Co1 N1 C1 -44.6(6) .
N1 Co1 N1 C3 -49.9(4) 3
N1 Co1 N1 C3 -140.3(5) 2
N1 Co1 N1 C3 129.2(5) 4
Cl1 Co1 N1 C3 -140.3(4) 3
Cl1 Co1 N1 C3 39.7(4) .
